data_7702976
loop_
_publ_author_name
'Dutta, Sabarni'
'Mayans, J\'ulia'
'Ghosh, Ashutosh'

_publ_section_title
;
 Facile synthesis of a new Cu(ii) complex with an unsymmetrical ligand and
 its use as an O<sub>3</sub> donor metalloligand in the synthesis of
 Cu(ii)-Mn(ii) complexes: structures, magnetic properties, and catalytic
 oxidase activities.
;
_journal_issue 4
_journal_name_full 'Dalton transactions (Cambridge, England : 2003)'
_journal_page_first 1276
_journal_page_last 1291
_journal_paper_doi 10.1039/c9dt04315b
_journal_volume 49
_journal_year 2020
_chemical_formula_sum 'C18 H20 Cu Mn N4 O10'
_chemical_formula_weight 570.86
_space_group_crystal_system monoclinic
_space_group_IT_number 14
_space_group_name_Hall '-P 2yn'
_space_group_name_H-M_alt 'P 1 21/n 1'
_atom_sites_solution_hydrogens geom
_audit_creation_method SHELXL-2016/6
_audit_update_record
;
2019-12-12 deposited with the CCDC.	2019-12-16 downloaded from the CCDC.
;
_cell_angle_alpha 90
_cell_angle_beta 109.985(4)
_cell_angle_gamma 90
_cell_formula_units_Z 4
_cell_length_a 11.5779(6)
_cell_length_b 13.7188(8)
_cell_length_c 14.4713(8)
_cell_measurement_reflns_used 3877
_cell_measurement_temperature 296(2)
_cell_measurement_theta_max 25.211
_cell_measurement_theta_min 2.109
_cell_volume 2160.1(2)
_computing_cell_refinement 'Bruker SAINT'
_computing_data_collection 'Bruker APEX2'
_computing_data_reduction 'Bruker SAINT'
_computing_molecular_graphics 'Bruker SHELXTL'
_computing_publication_material 'Bruker SHELXTL'
_computing_structure_refinement 'SHELXL-2014 (Sheldrick 2014)'
_computing_structure_solution 'SHELXS-97 (Sheldrick 2008)'
_diffrn_ambient_temperature 296(2)
_diffrn_measured_fraction_theta_full 0.992
_diffrn_measured_fraction_theta_max 0.992
_diffrn_measurement_device_type 'Bruker APEX-II CCD'
_diffrn_measurement_method '\f and \w scans'
_diffrn_radiation_type MoK\a
_diffrn_radiation_wavelength 0.71073
_diffrn_reflns_av_R_equivalents 0.0871
_diffrn_reflns_av_unetI/netI 0.0912
_diffrn_reflns_Laue_measured_fraction_full 0.992
_diffrn_reflns_Laue_measured_fraction_max 0.992
_diffrn_reflns_limit_h_max 13
_diffrn_reflns_limit_h_min -13
_diffrn_reflns_limit_k_max 16
_diffrn_reflns_limit_k_min -15
_diffrn_reflns_limit_l_max 15
_diffrn_reflns_limit_l_min -17
_diffrn_reflns_number 17350
_diffrn_reflns_point_group_measured_fraction_full 0.992
_diffrn_reflns_point_group_measured_fraction_max 0.992
_diffrn_reflns_theta_full 25.211
_diffrn_reflns_theta_max 25.211
_diffrn_reflns_theta_min 2.109
_exptl_absorpt_coefficient_mu 1.634
_exptl_absorpt_correction_T_max 0.895
_exptl_absorpt_correction_T_min 0.756
_exptl_absorpt_correction_type empirical
_exptl_absorpt_process_details SADABS
_exptl_crystal_colour RED
_exptl_crystal_density_diffrn 1.755
_exptl_crystal_description NEEDLE
_exptl_crystal_F_000 1160
_exptl_crystal_size_max 0.05
_exptl_crystal_size_mid 0.04
_exptl_crystal_size_min 0.02
_refine_diff_density_max 0.978
_refine_diff_density_min -0.583
_refine_diff_density_rms 0.122
_refine_ls_extinction_method none
_refine_ls_goodness_of_fit_ref 1.003
_refine_ls_hydrogen_treatment constr
_refine_ls_matrix_type full
_refine_ls_number_parameters 329
_refine_ls_number_reflns 3877
_refine_ls_number_restraints 61
_refine_ls_restrained_S_all 1.000
_refine_ls_R_factor_all 0.1321
_refine_ls_R_factor_gt 0.0664
_refine_ls_shift/su_max 0.000
_refine_ls_shift/su_mean 0.000
_refine_ls_structure_factor_coef Fsqd
_refine_ls_weighting_details 'w=1/[\s^2^(Fo^2^)+(0.1069P)^2^+1.0419P] where P=(Fo^2^+2Fc^2^)/3'
_refine_ls_weighting_scheme calc
_refine_ls_wR_factor_gt 0.1615
_refine_ls_wR_factor_ref 0.1939
_reflns_Friedel_coverage 0.000
_reflns_number_gt 2286
_reflns_number_total 3877
_reflns_threshold_expression 'I > 2\s(I)'
_cod_data_source_file c9dt04315b2.cif
_cod_data_source_block 3
_cod_depositor_comments
;
The following automatic conversions were performed:

data item '_exptl_absorpt_correction_type' value 'EMPIRICAL' was
changed to 'empirical' in accordance with the
/home/data/users/saulius/crontab/automatic-downloads/rss-feeds/RSC/lib/dictionaries/cif_core.dic
dictionary named 'cif_core.dic' version 2.4.2 last updated on
2011-04-26.

Automatic conversion script
Id: cif_fix_values 7556 2019-12-06 15:28:31Z antanas 

 Adding full bibliography for 7702975--7702978.cif.
;
_cod_original_sg_symbol_H-M 'P 21/n'
_cod_database_code 7702976
_shelx_shelxl_version_number 2016/6
_shelx_space_group_comment
;
The symmetry employed for this shelxl refinement is uniquely defined
by the following loop, which should always be used as a source of
symmetry information in preference to the above space-group names.
They are only intended as comments.
;

loop_
_space_group_symop_operation_xyz
'x, y, z'
'-x+1/2, y+1/2, -z+1/2'
'-x, -y, -z'
'x-1/2, -y-1/2, z-1/2'

loop_
_atom_site_label
_atom_site_type_symbol
_atom_site_fract_x
_atom_site_fract_y
_atom_site_fract_z
_atom_site_U_iso_or_equiv
_atom_site_adp_type
_atom_site_occupancy
_atom_site_site_symmetry_order
_atom_site_calc_flag
_atom_site_refinement_flags_posn
_atom_site_refinement_flags_adp
_atom_site_refinement_flags_occupancy
_atom_site_disorder_assembly
_atom_site_disorder_group
Cu1 Cu 0.19313(7) 0.27996(6) 0.62659(6) 0.0461(3) Uani 1 1 d . . . . .
Mn1 Mn 0.46798(9) 0.22883(7) 0.63741(7) 0.0441(3) Uani 1 1 d . . . . .
O10 O 0.2775(4) 0.1620(3) 0.6223(3) 0.0482(12) Uani 1 1 d . . . . .
C11 C 0.2302(6) 0.0729(5) 0.6178(5) 0.0444(17) Uani 1 1 d . . . . .
C12 C 0.2979(7) -0.0066(5) 0.6056(5) 0.057(2) Uani 1 1 d . . . . .
H12 H 0.374669 0.004085 0.600165 0.068 Uiso 1 1 calc R U . . .
C13 C 0.2558(8) -0.0993(5) 0.6012(6) 0.066(2) Uani 1 1 d . . . . .
H13 H 0.302622 -0.150437 0.590612 0.079 Uiso 1 1 calc R U . . .
C14 C 0.1439(8) -0.1187(6) 0.6123(6) 0.067(2) Uani 1 1 d . . . . .
H14 H 0.117177 -0.182491 0.613294 0.080 Uiso 1 1 calc R U . . .
C15 C 0.0747(7) -0.0431(6) 0.6215(5) 0.056(2) Uani 1 1 d . . . . .
H15 H -0.002135 -0.055456 0.626030 0.068 Uiso 1 1 calc R U . . .
C16 C 0.1140(7) 0.0522(5) 0.6245(5) 0.0528(19) Uani 1 1 d . . . . .
C17 C 0.0288(7) 0.1263(6) 0.6284(6) 0.063(2) Uani 1 1 d . . . . .
H17 H -0.047367 0.105522 0.629095 0.076 Uiso 1 1 calc R U . . .
N18 N 0.0472(6) 0.2171(5) 0.6310(5) 0.0649(18) Uani 1 1 d . . . . .
C19A C -0.032(2) 0.2853(14) 0.663(3) 0.070(6) Uani 0.46(3) 1 d . U P A 1
H19A H -0.004911 0.288857 0.734161 0.084 Uiso 0.46(3) 1 calc R U P A 1
H19B H -0.116889 0.264071 0.638471 0.084 Uiso 0.46(3) 1 calc R U P A 1
C20A C -0.0183(18) 0.3824(14) 0.620(2) 0.053(5) Uani 0.46(3) 1 d . U P A 1
H20A H -0.065842 0.383477 0.550571 0.064 Uiso 0.46(3) 1 calc R U P A 1
H20B H -0.048868 0.433541 0.652121 0.064 Uiso 0.46(3) 1 calc R U P A 1
C19B C -0.0572(15) 0.2862(11) 0.6078(19) 0.058(5) Uani 0.54(3) 1 d . U P A 2
H19C H -0.122250 0.260752 0.629001 0.069 Uiso 0.54(3) 1 calc R U P A 2
H19D H -0.090270 0.299710 0.537877 0.069 Uiso 0.54(3) 1 calc R U P A 2
C20B C 0.0024(18) 0.3814(13) 0.668(2) 0.063(5) Uani 0.54(3) 1 d . U P A 2
H20C H -0.054546 0.435829 0.651554 0.075 Uiso 0.54(3) 1 calc R U P A 2
H20D H 0.028646 0.369920 0.738580 0.075 Uiso 0.54(3) 1 calc R U P A 2
N21 N 0.1103(6) 0.3990(5) 0.6350(5) 0.0601(17) Uani 1 1 d . . . . .
C22 C 0.1537(7) 0.4848(6) 0.6337(5) 0.059(2) Uani 1 1 d . . . . .
H22 H 0.104164 0.536843 0.637861 0.071 Uiso 1 1 calc R U . . .
C23 C 0.2703(6) 0.5083(5) 0.6266(5) 0.0462(17) Uani 1 1 d . . . . .
C24 C 0.2997(8) 0.6077(5) 0.6231(6) 0.065(2) Uani 1 1 d . . . . .
H24 H 0.242125 0.654882 0.623478 0.078 Uiso 1 1 calc R U . . .
C25 C 0.4101(8) 0.6360(6) 0.6191(6) 0.077(3) Uani 1 1 d . . . . .
H25 H 0.426531 0.701723 0.613900 0.092 Uiso 1 1 calc R U . . .
C26 C 0.4976(7) 0.5671(5) 0.6227(6) 0.066(2) Uani 1 1 d . . . . .
H26 H 0.574002 0.586891 0.621719 0.080 Uiso 1 1 calc R U . . .
C27 C 0.4742(7) 0.4701(5) 0.6277(5) 0.0478(18) Uani 1 1 d . . . . .
C28 C 0.3579(6) 0.4383(4) 0.6287(4) 0.0408(17) Uani 1 1 d . . . . .
O29 O 0.3424(4) 0.3429(3) 0.6327(3) 0.0439(11) Uani 1 1 d . . . . .
O30 O 0.5536(4) 0.3952(3) 0.6315(3) 0.0534(12) Uani 1 1 d . . . . .
C31 C 0.6771(6) 0.4225(6) 0.6434(6) 0.065(2) Uani 1 1 d . . . . .
H31A H 0.679468 0.450931 0.583433 0.097 Uiso 1 1 calc R U . . .
H31B H 0.728742 0.365725 0.658859 0.097 Uiso 1 1 calc R U . . .
H31C H 0.706099 0.469003 0.695791 0.097 Uiso 1 1 calc R U . . .
O32 O 0.5724(5) 0.0825(4) 0.6556(4) 0.0730(16) Uani 1 1 d . . . . .
N33 N 0.6625(5) 0.1159(4) 0.6382(4) 0.0519(15) Uani 1 1 d . . . . .
O34 O 0.6506(5) 0.2019(4) 0.6086(5) 0.0784(17) Uani 1 1 d . . . . .
O35 O 0.7541(5) 0.0707(4) 0.6486(4) 0.0776(17) Uani 1 1 d . . . . .
O36 O 0.4808(6) 0.1884(5) 0.7992(5) 0.093(2) Uani 1 1 d . . . . .
N37 N 0.5852(7) 0.2055(5) 0.8511(6) 0.0672(19) Uani 1 1 d . . . . .
O38 O 0.6383(10) 0.2484(7) 0.8061(7) 0.165(4) Uani 1 1 d . . . . .
O39 O 0.6258(9) 0.1860(7) 0.9357(5) 0.161(4) Uani 1 1 d . . . . .
O40 O 0.3904(4) 0.2259(3) 0.4762(3) 0.0566(13) Uani 1 1 d D . . . .
H40 H 0.351101 0.281790 0.444177 0.068 Uiso 1 1 calc DR U . . .
C41 C 0.3963(8) 0.1443(6) 0.4175(6) 0.079(3) Uani 1 1 d . . . . .
H41A H 0.476320 0.115088 0.443323 0.119 Uiso 1 1 calc R U . . .
H41B H 0.381371 0.165161 0.351139 0.119 Uiso 1 1 calc R U . . .
H41C H 0.335167 0.097371 0.418495 0.119 Uiso 1 1 calc R U . . .

loop_
_atom_site_aniso_label
_atom_site_aniso_U_11
_atom_site_aniso_U_22
_atom_site_aniso_U_33
_atom_site_aniso_U_23
_atom_site_aniso_U_13
_atom_site_aniso_U_12
Cu1 0.0333(5) 0.0484(5) 0.0568(6) 0.0014(4) 0.0158(4) 0.0051(4)
Mn1 0.0371(6) 0.0418(6) 0.0524(7) 0.0024(5) 0.0139(5) 0.0069(4)
O10 0.039(3) 0.039(3) 0.066(3) 0.003(2) 0.018(2) -0.003(2)
C11 0.032(4) 0.057(4) 0.042(4) 0.007(3) 0.010(3) -0.002(3)
C12 0.046(4) 0.042(4) 0.085(5) 0.006(4) 0.025(4) 0.003(3)
C13 0.066(6) 0.049(5) 0.090(6) 0.001(4) 0.037(5) 0.005(4)
C14 0.073(6) 0.051(5) 0.073(5) 0.006(4) 0.021(5) -0.018(4)
C15 0.046(5) 0.064(5) 0.056(5) 0.001(4) 0.015(4) -0.019(4)
C16 0.050(5) 0.063(5) 0.041(4) 0.007(3) 0.009(4) -0.001(4)
C17 0.039(5) 0.068(6) 0.088(6) 0.003(5) 0.028(4) -0.009(4)
N18 0.038(4) 0.067(4) 0.094(5) -0.002(4) 0.030(4) 0.006(3)
C19A 0.066(7) 0.075(7) 0.073(8) 0.001(5) 0.028(5) 0.002(4)
C20A 0.047(7) 0.060(7) 0.058(7) 0.003(5) 0.023(5) 0.008(4)
C19B 0.050(6) 0.065(6) 0.062(7) -0.001(4) 0.025(4) 0.008(4)
C20B 0.056(6) 0.069(6) 0.068(7) -0.006(5) 0.026(5) 0.007(4)
N21 0.044(4) 0.062(4) 0.080(4) 0.000(3) 0.028(3) 0.018(3)
C22 0.063(6) 0.051(5) 0.067(5) -0.001(4) 0.025(4) 0.024(4)
C23 0.037(4) 0.050(4) 0.049(4) 0.002(3) 0.012(3) 0.014(3)
C24 0.069(6) 0.040(4) 0.077(5) -0.003(4) 0.014(5) 0.017(4)
C25 0.076(6) 0.034(4) 0.111(7) 0.007(4) 0.019(5) 0.007(4)
C26 0.055(5) 0.042(4) 0.098(6) 0.001(4) 0.022(4) -0.004(3)
C27 0.052(5) 0.035(4) 0.053(4) -0.002(3) 0.014(4) 0.006(3)
C28 0.046(4) 0.032(3) 0.042(4) 0.000(3) 0.011(3) 0.008(3)
O29 0.034(3) 0.041(3) 0.059(3) -0.002(2) 0.018(2) 0.0079(19)
O30 0.040(3) 0.039(3) 0.083(3) 0.001(2) 0.023(3) 0.000(2)
C31 0.043(5) 0.054(5) 0.097(6) -0.009(4) 0.025(4) -0.006(3)
O32 0.044(3) 0.059(3) 0.125(5) -0.001(3) 0.040(3) -0.001(3)
N33 0.028(3) 0.053(4) 0.072(4) -0.001(3) 0.014(3) 0.009(3)
O34 0.068(4) 0.045(3) 0.122(5) 0.020(3) 0.032(3) 0.011(3)
O35 0.043(3) 0.068(4) 0.124(5) 0.017(3) 0.032(3) 0.016(3)
O36 0.053(4) 0.103(5) 0.107(5) -0.022(4) 0.007(3) 0.005(3)
N37 0.058(5) 0.074(5) 0.072(5) -0.003(4) 0.025(4) -0.020(3)
O38 0.204(11) 0.167(8) 0.157(8) -0.059(6) 0.105(8) -0.115(8)
O39 0.194(10) 0.202(10) 0.046(4) 0.007(5) -0.013(5) 0.029(8)
O40 0.057(3) 0.054(3) 0.054(3) -0.001(2) 0.014(2) 0.007(2)
C41 0.086(7) 0.072(6) 0.078(6) -0.019(5) 0.025(5) 0.003(5)

loop_
_atom_type_symbol
_atom_type_description
_atom_type_scat_dispersion_real
_atom_type_scat_dispersion_imag
_atom_type_scat_source
C C 0.0033 0.0016 'International Tables Vol C Tables 4.2.6.8 and 6.1.1.4'
H H 0.0000 0.0000 'International Tables Vol C Tables 4.2.6.8 and 6.1.1.4'
N N 0.0061 0.0033 'International Tables Vol C Tables 4.2.6.8 and 6.1.1.4'
O O 0.0106 0.0060 'International Tables Vol C Tables 4.2.6.8 and 6.1.1.4'
Mn Mn 0.3368 0.7283 'International Tables Vol C Tables 4.2.6.8 and 6.1.1.4'
Cu Cu 0.3201 1.2651 'International Tables Vol C Tables 4.2.6.8 and 6.1.1.4'

loop_
_geom_angle_atom_site_label_1
_geom_angle_atom_site_label_2
_geom_angle_atom_site_label_3
_geom_angle
O10 Cu1 O29 85.37(18)
O10 Cu1 N18 95.0(2)
O29 Cu1 N18 175.7(2)
O10 Cu1 N21 178.3(2)
O29 Cu1 N21 94.4(2)
N18 Cu1 N21 85.1(3)
O29 Mn1 O40 87.25(17)
O29 Mn1 O32 166.0(2)
O40 Mn1 O32 96.50(19)
O29 Mn1 O34 140.19(18)
O40 Mn1 O34 82.7(2)
O32 Mn1 O34 53.77(19)
O29 Mn1 O10 70.77(16)
O40 Mn1 O10 82.10(17)
O32 Mn1 O10 96.35(17)
O34 Mn1 O10 144.34(18)
O29 Mn1 O36 90.88(19)
O40 Mn1 O36 156.0(2)
O32 Mn1 O36 80.2(2)
O34 Mn1 O36 112.9(2)
O10 Mn1 O36 74.76(19)
O29 Mn1 O30 66.48(16)
O40 Mn1 O30 90.18(17)
O32 Mn1 O30 126.76(18)
O34 Mn1 O30 75.11(17)
O10 Mn1 O30 136.84(15)
O36 Mn1 O30 110.9(2)
C11 O10 Cu1 125.1(4)
C11 O10 Mn1 136.6(4)
Cu1 O10 Mn1 98.19(18)
O10 C11 C12 119.1(6)
O10 C11 C16 124.6(7)
C12 C11 C16 116.3(7)
C13 C12 C11 122.2(7)
C13 C12 H12 118.9
C11 C12 H12 118.9
C12 C13 C14 120.7(8)
C12 C13 H13 119.7
C14 C13 H13 119.7
C15 C14 C13 118.4(7)
C15 C14 H14 120.8
C13 C14 H14 120.8
C14 C15 C16 122.2(8)
C14 C15 H15 118.9
C16 C15 H15 118.9
C15 C16 C11 120.0(7)
C15 C16 C17 116.8(7)
C11 C16 C17 123.1(7)
N18 C17 C16 126.2(7)
N18 C17 H17 116.9
C16 C17 H17 116.9
C17 N18 C19B 120.6(9)
C17 N18 C19A 121.0(10)
C17 N18 Cu1 125.7(5)
C19B N18 Cu1 111.4(8)
C19A N18 Cu1 111.7(9)
N18 C19A C20A 106(2)
N18 C19A H19A 110.6
C20A C19A H19A 110.6
N18 C19A H19B 110.6
C20A C19A H19B 110.6
H19A C19A H19B 108.8
N21 C20A C19A 109.0(17)
N21 C20A H20A 109.9
C19A C20A H20A 109.9
N21 C20A H20B 109.9
C19A C20A H20B 109.9
H20A C20A H20B 108.3
N18 C19B C20B 103.5(15)
N18 C19B H19C 111.1
C20B C19B H19C 111.1
N18 C19B H19D 111.1
C20B C19B H19D 111.1
H19C C19B H19D 109.0
N21 C20B C19B 101.9(16)
N21 C20B H20C 111.4
C19B C20B H20C 111.4
N21 C20B H20D 111.4
C19B C20B H20D 111.4
H20C C20B H20D 109.2
C22 N21 C20A 122.0(9)
C22 N21 C20B 121.6(9)
C22 N21 Cu1 125.0(6)
C20A N21 Cu1 111.6(9)
C20B N21 Cu1 111.8(8)
N21 C22 C23 126.4(7)
N21 C22 H22 116.8
C23 C22 H22 116.8
C28 C23 C24 119.0(7)
C28 C23 C22 123.0(6)
C24 C23 C22 117.9(6)
C25 C24 C23 121.4(7)
C25 C24 H24 119.3
C23 C24 H24 119.3
C24 C25 C26 119.7(7)
C24 C25 H25 120.1
C26 C25 H25 120.1
C27 C26 C25 121.1(8)
C27 C26 H26 119.5
C25 C26 H26 119.5
C26 C27 O30 126.3(7)
C26 C27 C28 120.3(7)
O30 C27 C28 113.3(5)
O29 C28 C23 125.1(6)
O29 C28 C27 116.5(5)
C23 C28 C27 118.4(6)
C28 O29 Cu1 125.4(4)
C28 O29 Mn1 129.0(4)
Cu1 O29 Mn1 105.5(2)
C27 O30 C31 116.1(5)
C27 O30 Mn1 114.7(4)
C31 O30 Mn1 128.7(4)
O30 C31 H31A 109.5
O30 C31 H31B 109.5
H31A C31 H31B 109.5
O30 C31 H31C 109.5
H31A C31 H31C 109.5
H31B C31 H31C 109.5
N33 O32 Mn1 95.7(4)
O35 N33 O32 123.7(6)
O35 N33 O34 121.6(7)
O32 N33 O34 114.7(6)
N33 O34 Mn1 95.1(4)
N37 O36 Mn1 106.3(6)
O39 N37 O38 125.5(10)
O39 N37 O36 123.9(9)
O38 N37 O36 110.5(9)
C41 O40 Mn1 124.3(5)
C41 O40 H40 117.9
Mn1 O40 H40 117.9
O40 C41 H41A 109.5
O40 C41 H41B 109.5
H41A C41 H41B 109.5
O40 C41 H41C 109.5
H41A C41 H41C 109.5
H41B C41 H41C 109.5

loop_
_geom_bond_atom_site_label_1
_geom_bond_atom_site_label_2
_geom_bond_distance
Cu1 O10 1.902(4)
Cu1 O29 1.907(4)
Cu1 N18 1.918(7)
Cu1 N21 1.919(6)
Mn1 O29 2.121(4)
Mn1 O40 2.195(5)
Mn1 O32 2.312(5)
Mn1 O34 2.321(6)
Mn1 O10 2.329(4)
Mn1 O36 2.362(7)
Mn1 O30 2.502(4)
O10 C11 1.331(8)
C11 C12 1.390(10)
C11 C16 1.411(10)
C12 C13 1.355(10)
C12 H12 0.9300
C13 C14 1.385(11)
C13 H13 0.9300
C14 C15 1.344(11)
C14 H14 0.9300
C15 C16 1.380(10)
C15 H15 0.9300
C16 C17 1.430(11)
C17 N18 1.263(9)
C17 H17 0.9300
N18 C19B 1.481(16)
N18 C19A 1.49(2)
C19A C20A 1.50(3)
C19A H19A 0.9700
C19A H19B 0.9700
C20A N21 1.45(2)
C20A H20A 0.9700
C20A H20B 0.9700
C19B C20B 1.59(3)
C19B H19C 0.9700
C19B H19D 0.9700
C20B N21 1.504(19)
C20B H20C 0.9700
C20B H20D 0.9700
N21 C22 1.283(10)
C22 C23 1.426(10)
C22 H22 0.9300
C23 C28 1.389(9)
C23 C24 1.411(10)
C24 C25 1.356(12)
C24 H24 0.9300
C25 C26 1.373(11)
C25 H25 0.9300
C26 C27 1.366(10)
C26 H26 0.9300
C27 O30 1.366(8)
C27 C28 1.421(10)
C28 O29 1.326(7)
O30 C31 1.431(8)
C31 H31A 0.9600
C31 H31B 0.9600
C31 H31C 0.9600
O32 N33 1.241(7)
N33 O35 1.193(7)
N33 O34 1.248(7)
O36 N37 1.208(8)
N37 O39 1.183(9)
N37 O38 1.192(10)
O40 C41 1.421(9)
O40 H40 0.9300
C41 H41A 0.9600
C41 H41B 0.9600
C41 H41C 0.9600

loop_
_geom_hbond_atom_site_label_D
_geom_hbond_atom_site_label_H
_geom_hbond_atom_site_label_A
_geom_hbond_distance_DH
_geom_hbond_distance_HA
_geom_hbond_distance_DA
_geom_hbond_angle_DHA
_geom_hbond_site_symmetry_A
C12 H12 O32 0.93 2.41 3.248(9) 150.6 .
C17 H17 O35 0.93 2.46 3.379(9) 171.4 1_455
C22 H22 O36 0.93 2.59 3.492(10) 162.5 2_556
C31 H31B O34 0.96 2.44 3.065(9) 122.7 .
C31 H31C O35 0.96 2.55 3.492(10) 165.7 2_656
O40 H40 O38 0.93 2.62 3.129(12) 115.0 4_565
O40 H40 O39 0.93 2.61 3.157(12) 118.3 4_565
C41 H41C O35 0.96 2.58 3.392(10) 142.8 3_656

loop_
_geom_torsion_atom_site_label_1
_geom_torsion_atom_site_label_2
_geom_torsion_atom_site_label_3
_geom_torsion_atom_site_label_4
_geom_torsion
Cu1 O10 C11 C12 173.9(5)
Mn1 O10 C11 C12 -11.1(10)
Cu1 O10 C11 C16 -6.0(9)
Mn1 O10 C11 C16 169.1(4)
O10 C11 C12 C13 179.5(7)
C16 C11 C12 C13 -0.7(11)
C11 C12 C13 C14 -2.2(12)
C12 C13 C14 C15 4.0(12)
C13 C14 C15 C16 -2.8(11)
C14 C15 C16 C11 0.0(11)
C14 C15 C16 C17 176.3(7)
O10 C11 C16 C15 -178.4(6)
C12 C11 C16 C15 1.8(10)
O10 C11 C16 C17 5.6(11)
C12 C11 C16 C17 -174.3(7)
C15 C16 C17 N18 -179.6(8)
C11 C16 C17 N18 -3.5(12)
C16 C17 N18 C19B 163.2(13)
C16 C17 N18 C19A -162.6(17)
C16 C17 N18 Cu1 1.9(12)
C17 N18 C19A C20A -158.2(18)
Cu1 N18 C19A C20A 35(3)
N18 C19A C20A N21 -44(3)
C17 N18 C19B C20B 152.8(15)
Cu1 N18 C19B C20B -43(2)
N18 C19B C20B N21 53(2)
C19A C20A N21 C22 -158(2)
C19A C20A N21 Cu1 34(3)
C19B C20B N21 C22 151.9(13)
C19B C20B N21 Cu1 -42(2)
C20A N21 C22 C23 -165.8(15)
C20B N21 C22 C23 164.1(14)
Cu1 N21 C22 C23 -0.5(11)
N21 C22 C23 C28 -5.8(12)
N21 C22 C23 C24 177.9(7)
C28 C23 C24 C25 1.7(11)
C22 C23 C24 C25 178.1(7)
C23 C24 C25 C26 -2.8(13)
C24 C25 C26 C27 1.7(13)
C25 C26 C27 O30 179.9(7)
C25 C26 C27 C28 0.4(12)
C24 C23 C28 O29 179.5(6)
C22 C23 C28 O29 3.4(11)
C24 C23 C28 C27 0.4(10)
C22 C23 C28 C27 -175.8(6)
C26 C27 C28 O29 179.3(6)
O30 C27 C28 O29 -0.2(8)
C26 C27 C28 C23 -1.4(10)
O30 C27 C28 C23 179.0(5)
C23 C28 O29 Cu1 4.9(9)
C27 C28 O29 Cu1 -175.9(4)
C23 C28 O29 Mn1 -179.4(5)
C27 C28 O29 Mn1 -0.2(8)
C26 C27 O30 C31 8.1(10)
C28 C27 O30 C31 -172.3(6)
C26 C27 O30 Mn1 -179.1(6)
C28 C27 O30 Mn1 0.5(7)
Mn1 O32 N33 O35 171.4(6)
Mn1 O32 N33 O34 -8.5(6)
O35 N33 O34 Mn1 -171.5(6)
O32 N33 O34 Mn1 8.4(6)
Mn1 O36 N37 O39 -173.6(8)
Mn1 O36 N37 O38 9.7(9)
